data_1555949
loop_
_publ_author_name
'Youn, So Won'
'Kim, Yi Hyun'

_publ_section_title
;
 Pd(II)/Ag(I)-Promoted One-Pot Synthesis of Cyclic Ureas from
 (Hetero)Aromatic Amines and Isocyanates.
;
_journal_issue 23
_journal_name_full 'Organic letters'
_journal_page_first 6140
_journal_page_last 6143
_journal_paper_doi 10.1021/acs.orglett.6b03151
_journal_volume 18
_journal_year 2016
_chemical_formula_moiety 'C14 H12 N2 O'
_chemical_formula_sum 'C14 H12 N2 O'
_chemical_formula_weight 224.26
_space_group_IT_number 14
_space_group_name_Hall '-P 2ybc'
_space_group_name_H-M_alt 'P 1 21/c 1'
_symmetry_cell_setting monoclinic
_symmetry_space_group_name_Hall '-P 2ybc'
_symmetry_space_group_name_H-M 'P 1 21/c 1'
_atom_sites_solution_hydrogens geom
_atom_sites_solution_primary direct
_atom_sites_solution_secondary difmap
_audit_creation_method SHELXTL
_cell_angle_alpha 90.00
_cell_angle_beta 95.780(5)
_cell_angle_gamma 90.00
_cell_formula_units_Z 4
_cell_length_a 6.0068(8)
_cell_length_b 15.6019(19)
_cell_length_c 12.0874(16)
_cell_measurement_reflns_used 9978
_cell_measurement_temperature 223(2)
_cell_measurement_theta_max 27.53
_cell_measurement_theta_min 2.61
_cell_volume 1127.0(3)
_computing_cell_refinement 'Bruker SAINT'
_computing_data_collection 'Bruker APEX2'
_computing_data_reduction 'Bruker SAINT'
_computing_molecular_graphics 'Bruker SHELXTL'
_computing_publication_material 'Bruker SHELXTL'
_computing_structure_refinement 'Bruker SHELXTL'
_computing_structure_solution 'Bruker SHELXTL'
_diffrn_ambient_temperature 223(2)
_diffrn_measured_fraction_theta_full 0.999
_diffrn_measured_fraction_theta_max 0.999
_diffrn_measurement_device_type 'PHOTON 100 CMOS'
_diffrn_measurement_method '\f and \w scans'
_diffrn_radiation_monochromator graphite
_diffrn_radiation_source 'fine-focus sealed tube'
_diffrn_radiation_type MoK\a
_diffrn_radiation_wavelength 0.71073
_diffrn_reflns_av_R_equivalents 0.0438
_diffrn_reflns_av_sigmaI/netI 0.0218
_diffrn_reflns_limit_h_max 8
_diffrn_reflns_limit_h_min -8
_diffrn_reflns_limit_k_max 20
_diffrn_reflns_limit_k_min -20
_diffrn_reflns_limit_l_max 16
_diffrn_reflns_limit_l_min -16
_diffrn_reflns_number 31198
_diffrn_reflns_theta_full 28.36
_diffrn_reflns_theta_max 28.36
_diffrn_reflns_theta_min 2.14
_exptl_absorpt_coefficient_mu 0.085
_exptl_absorpt_correction_T_max 0.9882
_exptl_absorpt_correction_T_min 0.9832
_exptl_absorpt_correction_type multi-scan
_exptl_absorpt_process_details 'Bruker SADABS'
_exptl_crystal_colour colourless
_exptl_crystal_density_diffrn 1.322
_exptl_crystal_density_method 'not measured'
_exptl_crystal_description Block
_exptl_crystal_F_000 472
_exptl_crystal_size_max 0.20
_exptl_crystal_size_mid 0.15
_exptl_crystal_size_min 0.14
_refine_diff_density_max 0.213
_refine_diff_density_min -0.194
_refine_diff_density_rms 0.041
_refine_ls_extinction_method none
_refine_ls_goodness_of_fit_ref 1.046
_refine_ls_hydrogen_treatment constr
_refine_ls_matrix_type full
_refine_ls_number_parameters 155
_refine_ls_number_reflns 2800
_refine_ls_number_restraints 0
_refine_ls_restrained_S_all 1.046
_refine_ls_R_factor_all 0.0636
_refine_ls_R_factor_gt 0.0415
_refine_ls_shift/su_max 0.000
_refine_ls_shift/su_mean 0.000
_refine_ls_structure_factor_coef Fsqd
_refine_ls_weighting_details 'calc w=1/[\s^2^(Fo^2^)+(0.0407P)^2^+0.4442P] where P=(Fo^2^+2Fc^2^)/3'
_refine_ls_weighting_scheme calc
_refine_ls_wR_factor_gt 0.0946
_refine_ls_wR_factor_ref 0.1071
_reflns_number_gt 2088
_reflns_number_total 2800
_reflns_threshold_expression >2sigma(I)
_cod_data_source_file ol6b03151_si_001.cif
_cod_data_source_block No1
_cod_depositor_comments
;
The following automatic conversions were performed:

data item '_exptl_absorpt_correction_type' value 'Multi-scan' was
changed to 'multi-scan' in accordance with the
/home/saulius/struct/COD-crude-data/automatic-downloads/DataCite-retrospective/ACS/depositions/lib/dictionaries/cif_core.dic
dictionary named 'cif_core.dic' version 2.4.2 last updated on
2011-04-26.

data item '_symmetry_cell_setting' value 'Monoclinic' was changed to
'monoclinic' in accordance with the
/home/saulius/struct/COD-crude-data/automatic-downloads/DataCite-retrospective/ACS/depositions/lib/dictionaries/cif_core.dic
dictionary named 'cif_core.dic' version 2.4.2 last updated on
2011-04-26.

Automatic conversion script
Id: cif_fix_values 6909 2019-04-08 15:41:33Z antanas 
;
_cod_original_sg_symbol_H-M P2(1)/c
_cod_database_code 1555949

loop_
_symmetry_equiv_pos_as_xyz
'x, y, z'
'-x, y+1/2, -z+1/2'
'-x, -y, -z'
'x, -y-1/2, z-1/2'

loop_
_atom_site_label
_atom_site_type_symbol
_atom_site_fract_x
_atom_site_fract_y
_atom_site_fract_z
_atom_site_U_iso_or_equiv
_atom_site_adp_type
_atom_site_occupancy
_atom_site_symmetry_multiplicity
_atom_site_calc_flag
_atom_site_refinement_flags
C1 C 1.1380(2) 0.59997(8) 0.24529(11) 0.0286(3) Uani 1 1 d .
O1 O 1.28660(16) 0.65370(6) 0.25277(9) 0.0365(3) Uani 1 1 d .
N1 N 1.1305(2) 0.52640(7) 0.30699(10) 0.0322(3) Uani 1 1 d .
N2 N 0.94168(18) 0.60127(7) 0.17432(9) 0.0281(3) Uani 1 1 d .
C2 C 0.9375(2) 0.48040(8) 0.27416(11) 0.0302(3) Uani 1 1 d .
C3 C 0.8638(3) 0.40107(9) 0.30615(13) 0.0393(4) Uani 1 1 d .
H3 H 0.9460 0.3687 0.3617 0.047 Uiso 1 1 calc R
C4 C 0.6634(3) 0.37132(10) 0.25278(14) 0.0433(4) Uani 1 1 d .
H4 H 0.6105 0.3171 0.2716 0.052 Uiso 1 1 calc R
C5 C 0.5393(3) 0.41959(10) 0.17243(13) 0.0402(4) Uani 1 1 d .
H5 H 0.4028 0.3980 0.1389 0.048 Uiso 1 1 calc R
C6 C 0.6136(2) 0.49959(9) 0.14052(12) 0.0325(3) Uani 1 1 d .
H6 H 0.5292 0.5328 0.0866 0.039 Uiso 1 1 calc R
C7 C 0.8155(2) 0.52798(8) 0.19122(11) 0.0273(3) Uani 1 1 d .
C8 C 1.2980(3) 0.50556(11) 0.39750(13) 0.0442(4) Uani 1 1 d .
H8A H 1.4295 0.5408 0.3924 0.066 Uiso 1 1 calc R
H8B H 1.3385 0.4456 0.3930 0.066 Uiso 1 1 calc R
H8C H 1.2382 0.5163 0.4678 0.066 Uiso 1 1 calc R
C9 C 0.8857(2) 0.66500(8) 0.09126(11) 0.0266(3) Uani 1 1 d .
C10 C 0.6835(2) 0.70761(8) 0.08874(12) 0.0305(3) Uani 1 1 d .
H10 H 0.5859 0.6964 0.1431 0.037 Uiso 1 1 calc R
C11 C 0.6259(2) 0.76690(9) 0.00548(12) 0.0354(3) Uani 1 1 d .
H11 H 0.4878 0.7955 0.0029 0.042 Uiso 1 1 calc R
C12 C 0.7699(3) 0.78417(9) -0.07367(13) 0.0385(4) Uani 1 1 d .
H12 H 0.7303 0.8247 -0.1298 0.046 Uiso 1 1 calc R
C13 C 0.9725(3) 0.74183(10) -0.07038(13) 0.0409(4) Uani 1 1 d .
H13 H 1.0712 0.7540 -0.1239 0.049 Uiso 1 1 calc R
C14 C 1.0306(2) 0.68144(9) 0.01170(12) 0.0355(3) Uani 1 1 d .
H14 H 1.1673 0.6519 0.0133 0.043 Uiso 1 1 calc R

loop_
_atom_site_aniso_label
_atom_site_aniso_U_11
_atom_site_aniso_U_22
_atom_site_aniso_U_33
_atom_site_aniso_U_23
_atom_site_aniso_U_13
_atom_site_aniso_U_12
C1 0.0299(7) 0.0278(6) 0.0280(7) -0.0033(5) 0.0029(5) 0.0039(5)
O1 0.0311(5) 0.0351(5) 0.0432(6) -0.0054(4) 0.0031(4) -0.0049(4)
N1 0.0325(6) 0.0318(6) 0.0312(6) 0.0029(5) -0.0022(5) 0.0037(5)
N2 0.0291(6) 0.0241(5) 0.0305(6) 0.0032(4) 0.0008(5) -0.0020(4)
C2 0.0363(8) 0.0260(7) 0.0286(7) -0.0005(5) 0.0050(6) 0.0034(5)
C3 0.0523(10) 0.0286(7) 0.0383(8) 0.0068(6) 0.0108(7) 0.0050(7)
C4 0.0569(10) 0.0261(7) 0.0495(9) -0.0007(7) 0.0182(8) -0.0080(7)
C5 0.0425(9) 0.0357(8) 0.0432(8) -0.0092(7) 0.0088(7) -0.0115(7)
C6 0.0364(8) 0.0309(7) 0.0301(7) -0.0030(6) 0.0026(6) -0.0048(6)
C7 0.0332(7) 0.0232(6) 0.0261(6) -0.0004(5) 0.0061(5) -0.0009(5)
C8 0.0436(9) 0.0509(9) 0.0358(8) 0.0036(7) -0.0074(7) 0.0102(7)
C9 0.0305(7) 0.0225(6) 0.0269(6) 0.0006(5) 0.0030(5) -0.0016(5)
C10 0.0305(7) 0.0291(7) 0.0326(7) 0.0008(5) 0.0065(6) 0.0005(5)
C11 0.0343(8) 0.0295(7) 0.0417(8) 0.0034(6) 0.0003(6) 0.0046(6)
C12 0.0497(9) 0.0310(7) 0.0338(8) 0.0079(6) -0.0007(7) -0.0009(6)
C13 0.0481(9) 0.0396(8) 0.0373(8) 0.0082(7) 0.0152(7) -0.0024(7)
C14 0.0338(8) 0.0345(7) 0.0398(8) 0.0043(6) 0.0104(6) 0.0031(6)

loop_
_atom_type_symbol
_atom_type_description
_atom_type_scat_dispersion_real
_atom_type_scat_dispersion_imag
_atom_type_scat_source
C C 0.0033 0.0016 'International Tables Vol C Tables 4.2.6.8 and 6.1.1.4'
H H 0.0000 0.0000 'International Tables Vol C Tables 4.2.6.8 and 6.1.1.4'
N N 0.0061 0.0033 'International Tables Vol C Tables 4.2.6.8 and 6.1.1.4'
O O 0.0106 0.0060 'International Tables Vol C Tables 4.2.6.8 and 6.1.1.4'

loop_
_geom_angle_atom_site_label_1
_geom_angle_atom_site_label_2
_geom_angle_atom_site_label_3
_geom_angle
O1 C1 N1 126.72(13)
O1 C1 N2 127.25(13)
N1 C1 N2 106.02(11)
C1 N1 C2 110.46(11)
C1 N1 C8 122.74(13)
C2 N1 C8 126.69(12)
C1 N2 C7 109.71(11)
C1 N2 C9 124.75(11)
C7 N2 C9 125.40(11)
C3 C2 N1 131.67(14)
C3 C2 C7 121.19(14)
N1 C2 C7 107.08(11)
C2 C3 C4 117.18(14)
C5 C4 C3 121.63(14)
C4 C5 C6 121.10(14)
C7 C6 C5 117.22(14)
C6 C7 C2 121.64(12)
C6 C7 N2 131.65(12)
C2 C7 N2 106.69(12)
C10 C9 C14 120.53(12)
C10 C9 N2 119.61(12)
C14 C9 N2 119.82(12)
C9 C10 C11 119.48(13)
C12 C11 C10 120.39(14)
C11 C12 C13 119.92(13)
C12 C13 C14 120.18(14)
C9 C14 C13 119.49(13)

loop_
_geom_bond_atom_site_label_1
_geom_bond_atom_site_label_2
_geom_bond_distance
C1 O1 1.2212(16)
C1 N1 1.3721(17)
C1 N2 1.3869(17)
N1 C2 1.3874(18)
N1 C8 1.4466(18)
N2 C7 1.3982(17)
N2 C9 1.4289(16)
C2 C3 1.383(2)
C2 C7 1.3944(19)
C3 C4 1.387(2)
C4 C5 1.386(2)
C5 C6 1.393(2)
C6 C7 1.3761(19)
C9 C10 1.3821(19)
C9 C14 1.3843(19)
C10 C11 1.3851(19)
C11 C12 1.380(2)
C12 C13 1.382(2)
C13 C14 1.387(2)

loop_
_geom_torsion_atom_site_label_1
_geom_torsion_atom_site_label_2
_geom_torsion_atom_site_label_3
_geom_torsion_atom_site_label_4
_geom_torsion
O1 C1 N1 C2 -179.12(13)
N2 C1 N1 C2 1.72(15)
O1 C1 N1 C8 4.5(2)
N2 C1 N1 C8 -174.65(12)
O1 C1 N2 C7 179.95(13)
N1 C1 N2 C7 -0.91(14)
O1 C1 N2 C9 4.1(2)
N1 C1 N2 C9 -176.77(11)
C1 N1 C2 C3 175.30(14)
C8 N1 C2 C3 -8.5(2)
C1 N1 C2 C7 -1.89(15)
C8 N1 C2 C7 174.31(13)
N1 C2 C3 C4 -177.23(14)
C7 C2 C3 C4 -0.4(2)
C2 C3 C4 C5 -1.3(2)
C3 C4 C5 C6 1.2(2)
C4 C5 C6 C7 0.6(2)
C5 C6 C7 C2 -2.4(2)
C5 C6 C7 N2 175.81(13)
C3 C2 C7 C6 2.3(2)
N1 C2 C7 C6 179.84(12)
C3 C2 C7 N2 -176.28(12)
N1 C2 C7 N2 1.26(14)
C1 N2 C7 C6 -178.61(14)
C9 N2 C7 C6 -2.8(2)
C1 N2 C7 C2 -0.22(14)
C9 N2 C7 C2 175.61(12)
C1 N2 C9 C10 -126.97(14)
C7 N2 C9 C10 57.80(18)
C1 N2 C9 C14 55.29(18)
C7 N2 C9 C14 -119.93(15)
C14 C9 C10 C11 0.3(2)
N2 C9 C10 C11 -177.45(12)
C9 C10 C11 C12 -0.8(2)
C10 C11 C12 C13 0.3(2)
C11 C12 C13 C14 0.6(2)
C10 C9 C14 C13 0.6(2)
N2 C9 C14 C13 178.34(13)
C12 C13 C14 C9 -1.0(2)
